data_7160052
loop_
_publ_author_name
'Kitagaki, Shinji'
'Nakayoshi, Tomoki'
'Masunaka, Sota'
'Uchida, Akane'
'Inano, Mai'
'Yoshida, Emika'
'Washino, Yusuke'
'Aoyama, Hiroshi'
'Yoshida, Keisuke'

_publ_section_title
;
 Highly regio- and stereoselective (3 + 2) annulation reaction of
 allenoates with 3-methyleneindolin-2-ones catalyzed by a planar chiral
 [2.2]paracyclophane-based bifunctional phosphine-phenol catalyst.
;
_journal_issue 38
_journal_name_full 'Organic &amp; biomolecular chemistry'
_journal_page_first 7817
_journal_page_last 7833
_journal_paper_doi 10.1039/d4ob00831f
_journal_volume 22
_journal_year 2024
_chemical_formula_moiety 'C23 H21 N O4'
_chemical_formula_sum 'C23 H21 N O4'
_chemical_formula_weight 375.42
_space_group_crystal_system triclinic
_space_group_IT_number 2
_space_group_name_Hall '-P 1'
_space_group_name_H-M_alt 'P -1'
_atom_sites_solution_hydrogens geom
_atom_sites_solution_primary direct
_atom_sites_solution_secondary difmap
_audit_update_record
;
2024-03-28 deposited with the CCDC.	2024-07-05 downloaded from the CCDC.
;
_cell_angle_alpha 64.284(5)
_cell_angle_beta 80.943(6)
_cell_angle_gamma 65.621(5)
_cell_formula_units_Z 2
_cell_length_a 9.2471(2)
_cell_length_b 10.8522(3)
_cell_length_c 11.3167(3)
_cell_measurement_reflns_used 10540
_cell_measurement_temperature 123
_cell_measurement_theta_max 68.27
_cell_measurement_theta_min 4.34
_cell_volume 931.61(7)
_computing_cell_refinement 'RAPID AUTO'
_computing_data_collection 'RAPID AUTO (Rigaku, ????)'
_computing_data_reduction 'RAPID AUTO'
_computing_molecular_graphics 'CrystalStructure 4.2.5'
_computing_publication_material 'CrystalStructure 4.2.5 (Rigaku, 2017)'
_computing_structure_refinement 'SHELXL Version 2018/3 (Sheldrick, 2008)'
_computing_structure_solution 'SIR92 (Altomare, et al., 1994)'
_diffrn_ambient_temperature 123
_diffrn_detector_area_resol_mean 10.000
_diffrn_measured_fraction_theta_full 0.981
_diffrn_measured_fraction_theta_max 0.977
_diffrn_measurement_device_type 'Rigaku R-AXIS RAPID'
_diffrn_measurement_method \w
_diffrn_radiation_type 'Cu K\a'
_diffrn_radiation_wavelength 1.54187
_diffrn_reflns_av_R_equivalents 0.0443
_diffrn_reflns_Laue_measured_fraction_full 0.981
_diffrn_reflns_Laue_measured_fraction_max 0.977
_diffrn_reflns_limit_h_max 11
_diffrn_reflns_limit_h_min -11
_diffrn_reflns_limit_k_max 12
_diffrn_reflns_limit_k_min -12
_diffrn_reflns_limit_l_max 13
_diffrn_reflns_limit_l_min -13
_diffrn_reflns_number 10684
_diffrn_reflns_point_group_measured_fraction_full 0.981
_diffrn_reflns_point_group_measured_fraction_max 0.977
_diffrn_reflns_theta_full 67.687
_diffrn_reflns_theta_max 68.200
_diffrn_reflns_theta_min 4.338
_diffrn_standards_number 0
_exptl_absorpt_coefficient_mu 0.747
_exptl_absorpt_correction_T_max 0.811
_exptl_absorpt_correction_T_min 0.612
_exptl_absorpt_correction_type multi-scan
_exptl_absorpt_process_details 'ABSCOR (Rigaku, 1995)'
_exptl_crystal_colour colorless
_exptl_crystal_density_diffrn 1.338
_exptl_crystal_density_method 'not measured'
_exptl_crystal_description block
_exptl_crystal_F_000 396.00
_exptl_crystal_size_max 0.430
_exptl_crystal_size_mid 0.380
_exptl_crystal_size_min 0.280
_refine_diff_density_max 0.59
_refine_diff_density_min -0.67
_refine_ls_extinction_method none
_refine_ls_goodness_of_fit_ref 1.041
_refine_ls_hydrogen_treatment constr
_refine_ls_number_parameters 253
_refine_ls_number_reflns 3323
_refine_ls_number_restraints 0
_refine_ls_R_factor_all 0.0546
_refine_ls_R_factor_gt 0.0514
_refine_ls_shift/su_max 0.000
_refine_ls_structure_factor_coef Fsqd
_refine_ls_weighting_details 'w = 1/[\s^2^(Fo^2^)+(0.0692P)^2^+0.7095P] where P=(Fo^2^+2Fc^2^)/3'
_refine_ls_weighting_scheme calc
_refine_ls_wR_factor_gt 0.1355
_refine_ls_wR_factor_ref 0.1382
_reflns_Friedel_coverage 0.000
_reflns_number_gt 3055
_reflns_number_total 3323
_reflns_threshold_expression F^2^>2.0\s(F^2^)
_cod_data_source_file d4ob00831f3.cif
_cod_data_source_block 5
_cod_depositor_comments 'Adding full bibliography for 7160051--7160053.cif.'
_cod_original_cell_volume 931.62(6)
_cod_database_code 7160052

loop_
_space_group_symop_id
_space_group_symop_operation_xyz
1 +X,+Y,+Z
2 -X,-Y,-Z

loop_
_atom_site_label
_atom_site_type_symbol
_atom_site_fract_x
_atom_site_fract_y
_atom_site_fract_z
_atom_site_U_iso_or_equiv
_atom_site_adp_type
_atom_site_occupancy
_atom_site_site_symmetry_order
_atom_site_calc_flag
_atom_site_refinement_flags_posn
_atom_site_refinement_flags_adp
_atom_site_refinement_flags_occupancy
_atom_site_disorder_assembly
_atom_site_disorder_group
O1 O 0.82217(18) 0.75806(16) -0.02181(14) 0.0365(4) Uani 1 1 d . . . . .
O2 O 1.22076(16) 0.43777(16) 0.21352(13) 0.0310(3) Uani 1 1 d . . . . .
O3 O 1.19263(17) 0.25867(15) 0.70323(13) 0.0305(3) Uani 1 1 d . . . . .
O4 O 1.39384(15) 0.05321(16) 0.69942(13) 0.0304(3) Uani 1 1 d . . . . .
N5 N 0.95791(17) 0.53676(17) 0.14060(14) 0.0211(3) Uani 1 1 d . . . . .
C1 C 1.0661(3) 0.7342(2) 0.0461(2) 0.0332(5) Uani 1 1 d . . . . .
H1A H 1.149777 0.655553 0.111436 0.040 Uiso 1 1 calc R U . . .
H1B H 1.111393 0.759830 -0.041394 0.040 Uiso 1 1 calc R U . . .
H1C H 1.020478 0.821986 0.066020 0.040 Uiso 1 1 calc R U . . .
C2 C 0.9391(2) 0.6812(2) 0.04976(17) 0.0252(4) Uani 1 1 d . . . . .
C3 C 0.8370(2) 0.4784(2) 0.17061(17) 0.0209(4) Uani 1 1 d . . . . .
C4 C 0.6914(2) 0.5371(2) 0.10735(18) 0.0263(4) Uani 1 1 d . . . . .
H4 H 0.657885 0.629904 0.033425 0.032 Uiso 1 1 calc R U . . .
C5 C 0.5963(2) 0.4550(2) 0.1563(2) 0.0300(5) Uani 1 1 d . . . . .
H5 H 0.495077 0.493761 0.116094 0.036 Uiso 1 1 calc R U . . .
C6 C 0.6457(2) 0.3180(2) 0.2624(2) 0.0304(5) Uani 1 1 d . . . . .
H6 H 0.579235 0.263481 0.293014 0.036 Uiso 1 1 calc R U . . .
C7 C 0.7922(2) 0.2603(2) 0.32391(18) 0.0264(4) Uani 1 1 d . . . . .
H7 H 0.826767 0.166286 0.396327 0.032 Uiso 1 1 calc R U . . .
C8 C 0.8872(2) 0.3417(2) 0.27828(17) 0.0212(4) Uani 1 1 d . . . . .
C9 C 1.0465(2) 0.3066(2) 0.32805(17) 0.0208(4) Uani 1 1 d . . . . .
C10 C 1.0924(2) 0.4308(2) 0.22382(17) 0.0216(4) Uani 1 1 d . . . . .
C11 C 1.1761(2) 0.1524(2) 0.34571(18) 0.0264(4) Uani 1 1 d . . . . .
H11A H 1.127494 0.081124 0.360399 0.032 Uiso 1 1 calc R U . . .
H11B H 1.242999 0.159737 0.267471 0.032 Uiso 1 1 calc R U . . .
C12 C 1.2717(2) 0.1055(2) 0.46332(18) 0.0245(4) Uani 1 1 d . . . . .
H12 H 1.369021 0.021479 0.490705 0.029 Uiso 1 1 calc R U . . .
C13 C 1.2058(2) 0.1943(2) 0.52555(17) 0.0214(4) Uani 1 1 d . . . . .
C14 C 1.0488(2) 0.31713(19) 0.46424(17) 0.0199(4) Uani 1 1 d . . . . .
H14 H 1.052455 0.414517 0.446160 0.024 Uiso 1 1 calc R U . . .
C15 C 0.9092(2) 0.29974(19) 0.55109(16) 0.0200(4) Uani 1 1 d . . . . .
C16 C 0.7715(2) 0.4250(2) 0.53550(18) 0.0245(4) Uani 1 1 d . . . . .
H16 H 0.765911 0.519004 0.470376 0.029 Uiso 1 1 calc R U . . .
C17 C 0.6424(2) 0.4143(2) 0.61378(19) 0.0291(4) Uani 1 1 d . . . . .
H17 H 0.549524 0.500864 0.602853 0.035 Uiso 1 1 calc R U . . .
C18 C 0.6483(2) 0.2779(2) 0.70784(19) 0.0298(4) Uani 1 1 d . . . . .
H18 H 0.559284 0.270538 0.760920 0.036 Uiso 1 1 calc R U . . .
C19 C 0.7845(2) 0.1521(2) 0.72446(19) 0.0277(4) Uani 1 1 d . . . . .
H19 H 0.788910 0.058182 0.789036 0.033 Uiso 1 1 calc R U . . .
C20 C 0.9146(2) 0.1631(2) 0.64671(18) 0.0235(4) Uani 1 1 d . . . . .
H20 H 1.008021 0.076568 0.658929 0.028 Uiso 1 1 calc R U . . .
C21 C 1.2614(2) 0.1750(2) 0.65025(17) 0.0232(4) Uani 1 1 d . . . . .
C22 C 1.4376(2) 0.0113(2) 0.83365(19) 0.0327(5) Uani 1 1 d . . . . .
H22A H 1.412568 0.101433 0.848277 0.039 Uiso 1 1 calc R U . . .
H22B H 1.553266 -0.047884 0.848760 0.039 Uiso 1 1 calc R U . . .
C23 C 1.3484(3) -0.0778(3) 0.9273(2) 0.0391(5) Uani 1 1 d . . . . .
H23A H 1.378140 -0.105873 1.017555 0.047 Uiso 1 1 calc R U . . .
H23B H 1.234035 -0.018534 0.912708 0.047 Uiso 1 1 calc R U . . .
H23C H 1.374416 -0.167515 0.913190 0.047 Uiso 1 1 calc R U . . .

loop_
_atom_site_aniso_label
_atom_site_aniso_U_11
_atom_site_aniso_U_22
_atom_site_aniso_U_33
_atom_site_aniso_U_23
_atom_site_aniso_U_13
_atom_site_aniso_U_12
O1 0.0430(9) 0.0297(8) 0.0290(7) -0.0033(6) -0.0095(6) -0.0125(7)
O2 0.0251(7) 0.0420(8) 0.0269(7) -0.0097(6) 0.0009(5) -0.0186(6)
O3 0.0404(8) 0.0297(7) 0.0243(7) -0.0132(6) -0.0032(6) -0.0125(6)
O4 0.0234(7) 0.0401(8) 0.0212(7) -0.0115(6) -0.0032(5) -0.0061(6)
N5 0.0224(8) 0.0249(8) 0.0181(7) -0.0099(6) 0.0013(6) -0.0104(6)
C1 0.0382(11) 0.0274(10) 0.0362(11) -0.0119(9) 0.0056(9) -0.0174(9)
C2 0.0326(10) 0.0250(9) 0.0188(9) -0.0105(7) 0.0026(7) -0.0109(8)
C3 0.0221(9) 0.0257(9) 0.0206(9) -0.0144(7) 0.0031(7) -0.0104(7)
C4 0.0242(9) 0.0314(10) 0.0236(9) -0.0143(8) -0.0009(7) -0.0073(8)
C5 0.0222(9) 0.0449(12) 0.0319(10) -0.0239(9) 0.0015(8) -0.0128(9)
C6 0.0303(10) 0.0449(12) 0.0312(10) -0.0234(9) 0.0075(8) -0.0226(9)
C7 0.0326(10) 0.0314(10) 0.0237(9) -0.0143(8) 0.0040(8) -0.0182(8)
C8 0.0234(9) 0.0254(9) 0.0193(8) -0.0131(7) 0.0015(7) -0.0096(7)
C9 0.0227(9) 0.0236(9) 0.0185(9) -0.0098(7) 0.0003(7) -0.0097(7)
C10 0.0231(9) 0.0277(9) 0.0176(8) -0.0117(7) 0.0013(7) -0.0109(7)
C11 0.0285(10) 0.0257(10) 0.0263(10) -0.0146(8) -0.0009(8) -0.0068(8)
C12 0.0222(9) 0.0253(9) 0.0242(9) -0.0088(8) 0.0000(7) -0.0087(7)
C13 0.0212(9) 0.0238(9) 0.0197(9) -0.0066(7) 0.0004(7) -0.0116(7)
C14 0.0239(9) 0.0207(8) 0.0179(8) -0.0088(7) 0.0002(7) -0.0100(7)
C15 0.0233(9) 0.0233(9) 0.0178(8) -0.0111(7) -0.0001(7) -0.0100(7)
C16 0.0284(10) 0.0231(9) 0.0223(9) -0.0100(7) -0.0012(7) -0.0090(8)
C17 0.0257(10) 0.0313(10) 0.0295(10) -0.0161(8) 0.0010(8) -0.0065(8)
C18 0.0288(10) 0.0389(11) 0.0272(10) -0.0179(9) 0.0084(8) -0.0163(9)
C19 0.0354(11) 0.0283(10) 0.0237(9) -0.0117(8) 0.0054(8) -0.0170(9)
C20 0.0273(9) 0.0217(9) 0.0244(9) -0.0124(7) 0.0021(7) -0.0095(7)
C21 0.0239(9) 0.0263(9) 0.0202(9) -0.0054(7) 0.0001(7) -0.0146(8)
C22 0.0263(10) 0.0446(12) 0.0236(10) -0.0116(9) -0.0062(8) -0.0105(9)
C23 0.0458(13) 0.0382(12) 0.0257(10) -0.0066(9) -0.0029(9) -0.0150(10)

loop_
_atom_type_symbol
_atom_type_description
_atom_type_scat_dispersion_real
_atom_type_scat_dispersion_imag
_atom_type_scat_source
C C 0.0181 0.0091
;
International Tables for Crystallography
(Vol. C, Tables 4.2.6.8 and 6.1.1.4)
;
H H 0.0000 0.0000
;
International Tables for Crystallography
(Vol. C, Table 6.1.1.4)
;
O O 0.0492 0.0322
;
International Tables for Crystallography
(Vol. C, Tables 4.2.6.8 and 6.1.1.4)
;
N N 0.0311 0.0180
;
International Tables for Crystallography
(Vol. C, Tables 4.2.6.8 and 6.1.1.4)
;

loop_
_geom_angle_atom_site_label_1
_geom_angle_atom_site_label_2
_geom_angle_atom_site_label_3
_geom_angle
_geom_angle_site_symmetry_1
_geom_angle_site_symmetry_3
_geom_angle_publ_flag
C21 O4 C22 115.47(15) . . ?
C2 N5 C10 126.10(15) . . ?
C2 N5 C3 124.57(15) . . ?
C10 N5 C3 109.15(14) . . ?
C2 C1 H1A 109.5 . . ?
C2 C1 H1B 109.5 . . ?
H1A C1 H1B 109.5 . . ?
C2 C1 H1C 109.5 . . ?
H1A C1 H1C 109.5 . . ?
H1B C1 H1C 109.5 . . ?
O1 C2 N5 119.66(18) . . ?
O1 C2 C1 122.38(18) . . ?
N5 C2 C1 117.96(17) . . ?
C4 C3 C8 121.37(17) . . ?
C4 C3 N5 129.40(17) . . ?
C8 C3 N5 109.21(15) . . ?
C3 C4 C5 117.56(18) . . ?
C3 C4 H4 121.2 . . ?
C5 C4 H4 121.2 . . ?
C6 C5 C4 121.60(18) . . ?
C6 C5 H5 119.2 . . ?
C4 C5 H5 119.2 . . ?
C5 C6 C7 120.12(18) . . ?
C5 C6 H6 119.9 . . ?
C7 C6 H6 119.9 . . ?
C8 C7 C6 119.14(18) . . ?
C8 C7 H7 120.4 . . ?
C6 C7 H7 120.4 . . ?
C7 C8 C3 120.19(17) . . ?
C7 C8 C9 129.64(17) . . ?
C3 C8 C9 110.17(16) . . ?
C8 C9 C10 102.36(14) . . ?
C8 C9 C11 116.08(15) . . ?
C10 C9 C11 110.91(14) . . ?
C8 C9 C14 116.12(14) . . ?
C10 C9 C14 106.22(14) . . ?
C11 C9 C14 104.81(14) . . ?
O2 C10 N5 125.77(17) . . ?
O2 C10 C9 126.13(16) . . ?
N5 C10 C9 108.10(14) . . ?
C12 C11 C9 104.62(15) . . ?
C12 C11 H11A 110.8 . . ?
C9 C11 H11A 110.8 . . ?
C12 C11 H11B 110.8 . . ?
C9 C11 H11B 110.8 . . ?
H11A C11 H11B 108.9 . . ?
C13 C12 C11 112.52(16) . . ?
C13 C12 H12 123.7 . . ?
C11 C12 H12 123.7 . . ?
C12 C13 C21 127.07(17) . . ?
C12 C13 C14 113.21(16) . . ?
C21 C13 C14 119.40(16) . . ?
C13 C14 C15 112.67(14) . . ?
C13 C14 C9 102.00(14) . . ?
C15 C14 C9 114.74(14) . . ?
C13 C14 H14 109.0 . . ?
C15 C14 H14 109.0 . . ?
C9 C14 H14 109.0 . . ?
C16 C15 C20 118.68(16) . . ?
C16 C15 C14 118.93(16) . . ?
C20 C15 C14 122.39(16) . . ?
C17 C16 C15 120.75(18) . . ?
C17 C16 H16 119.6 . . ?
C15 C16 H16 119.6 . . ?
C18 C17 C16 120.18(18) . . ?
C18 C17 H17 119.9 . . ?
C16 C17 H17 119.9 . . ?
C17 C18 C19 119.81(18) . . ?
C17 C18 H18 120.1 . . ?
C19 C18 H18 120.1 . . ?
C18 C19 C20 120.00(18) . . ?
C18 C19 H19 120.0 . . ?
C20 C19 H19 120.0 . . ?
C19 C20 C15 120.58(17) . . ?
C19 C20 H20 119.7 . . ?
C15 C20 H20 119.7 . . ?
O3 C21 O4 123.88(17) . . ?
O3 C21 C13 123.46(17) . . ?
O4 C21 C13 112.65(16) . . ?
O4 C22 C23 109.69(17) . . ?
O4 C22 H22A 109.7 . . ?
C23 C22 H22A 109.7 . . ?
O4 C22 H22B 109.7 . . ?
C23 C22 H22B 109.7 . . ?
H22A C22 H22B 108.2 . . ?
C22 C23 H23A 109.5 . . ?
C22 C23 H23B 109.5 . . ?
H23A C23 H23B 109.5 . . ?
C22 C23 H23C 109.5 . . ?
H23A C23 H23C 109.5 . . ?
H23B C23 H23C 109.5 . . ?

loop_
_geom_bond_atom_site_label_1
_geom_bond_atom_site_label_2
_geom_bond_distance
_geom_bond_site_symmetry_2
_geom_bond_publ_flag
O1 C2 1.211(2) . ?
O2 C10 1.204(2) . ?
O3 C21 1.210(2) . ?
O4 C21 1.340(2) . ?
O4 C22 1.456(2) . ?
N5 C2 1.406(2) . ?
N5 C10 1.416(2) . ?
N5 C3 1.430(2) . ?
C1 C2 1.495(3) . ?
C1 H1A 0.9800 . ?
C1 H1B 0.9800 . ?
C1 H1C 0.9800 . ?
C3 C4 1.390(3) . ?
C3 C8 1.393(3) . ?
C4 C5 1.393(3) . ?
C4 H4 0.9500 . ?
C5 C6 1.387(3) . ?
C5 H5 0.9500 . ?
C6 C7 1.390(3) . ?
C6 H6 0.9500 . ?
C7 C8 1.386(3) . ?
C7 H7 0.9500 . ?
C8 C9 1.498(2) . ?
C9 C10 1.524(2) . ?
C9 C11 1.551(2) . ?
C9 C14 1.598(2) . ?
C11 C12 1.491(3) . ?
C11 H11A 0.9900 . ?
C11 H11B 0.9900 . ?
C12 C13 1.328(3) . ?
C12 H12 0.9500 . ?
C13 C21 1.478(3) . ?
C13 C14 1.511(2) . ?
C14 C15 1.519(2) . ?
C14 H14 1.0000 . ?
C15 C16 1.391(3) . ?
C15 C20 1.392(3) . ?
C16 C17 1.384(3) . ?
C16 H16 0.9500 . ?
C17 C18 1.382(3) . ?
C17 H17 0.9500 . ?
C18 C19 1.385(3) . ?
C18 H18 0.9500 . ?
C19 C20 1.389(3) . ?
C19 H19 0.9500 . ?
C20 H20 0.9500 . ?
C22 C23 1.495(3) . ?
C22 H22A 0.9900 . ?
C22 H22B 0.9900 . ?
C23 H23A 0.9800 . ?
C23 H23B 0.9800 . ?
C23 H23C 0.9800 . ?

loop_
_geom_torsion_atom_site_label_1
_geom_torsion_atom_site_label_2
_geom_torsion_atom_site_label_3
_geom_torsion_atom_site_label_4
_geom_torsion
_geom_torsion_site_symmetry_1
_geom_torsion_site_symmetry_2
_geom_torsion_site_symmetry_3
_geom_torsion_site_symmetry_4
_geom_torsion_publ_flag
C10 N5 C2 O1 175.28(17) . . . . ?
C3 N5 C2 O1 -10.1(3) . . . . ?
C10 N5 C2 C1 -5.0(3) . . . . ?
C3 N5 C2 C1 169.63(16) . . . . ?
C2 N5 C3 C4 10.7(3) . . . . ?
C10 N5 C3 C4 -173.88(18) . . . . ?
C2 N5 C3 C8 -170.86(16) . . . . ?
C10 N5 C3 C8 4.55(19) . . . . ?
C8 C3 C4 C5 0.6(3) . . . . ?
N5 C3 C4 C5 178.88(17) . . . . ?
C3 C4 C5 C6 -1.4(3) . . . . ?
C4 C5 C6 C7 1.0(3) . . . . ?
C5 C6 C7 C8 0.3(3) . . . . ?
C6 C7 C8 C3 -1.1(3) . . . . ?
C6 C7 C8 C9 178.71(17) . . . . ?
C4 C3 C8 C7 0.7(3) . . . . ?
N5 C3 C8 C7 -177.93(15) . . . . ?
C4 C3 C8 C9 -179.21(16) . . . . ?
N5 C3 C8 C9 2.21(19) . . . . ?
C7 C8 C9 C10 172.75(18) . . . . ?
C3 C8 C9 C10 -7.41(18) . . . . ?
C7 C8 C9 C11 51.8(3) . . . . ?
C3 C8 C9 C11 -128.35(16) . . . . ?
C7 C8 C9 C14 -72.0(2) . . . . ?
C3 C8 C9 C14 107.81(17) . . . . ?
C2 N5 C10 O2 -14.1(3) . . . . ?
C3 N5 C10 O2 170.57(17) . . . . ?
C2 N5 C10 C9 166.03(16) . . . . ?
C3 N5 C10 C9 -9.29(18) . . . . ?
C8 C9 C10 O2 -169.85(18) . . . . ?
C11 C9 C10 O2 -45.4(2) . . . . ?
C14 C9 C10 O2 67.9(2) . . . . ?
C8 C9 C10 N5 10.01(18) . . . . ?
C11 C9 C10 N5 134.45(15) . . . . ?
C14 C9 C10 N5 -112.21(15) . . . . ?
C8 C9 C11 C12 -145.11(16) . . . . ?
C10 C9 C11 C12 98.65(17) . . . . ?
C14 C9 C11 C12 -15.58(18) . . . . ?
C9 C11 C12 C13 9.3(2) . . . . ?
C11 C12 C13 C21 175.19(17) . . . . ?
C11 C12 C13 C14 1.7(2) . . . . ?
C12 C13 C14 C15 112.00(18) . . . . ?
C21 C13 C14 C15 -62.0(2) . . . . ?
C12 C13 C14 C9 -11.54(19) . . . . ?
C21 C13 C14 C9 174.46(15) . . . . ?
C8 C9 C14 C13 145.64(15) . . . . ?
C10 C9 C14 C13 -101.34(15) . . . . ?
C11 C9 C14 C13 16.13(17) . . . . ?
C8 C9 C14 C15 23.5(2) . . . . ?
C10 C9 C14 C15 136.53(15) . . . . ?
C11 C9 C14 C15 -105.99(17) . . . . ?
C13 C14 C15 C16 155.51(16) . . . . ?
C9 C14 C15 C16 -88.4(2) . . . . ?
C13 C14 C15 C20 -23.9(2) . . . . ?
C9 C14 C15 C20 92.3(2) . . . . ?
C20 C15 C16 C17 0.3(3) . . . . ?
C14 C15 C16 C17 -179.15(17) . . . . ?
C15 C16 C17 C18 -0.8(3) . . . . ?
C16 C17 C18 C19 0.6(3) . . . . ?
C17 C18 C19 C20 0.0(3) . . . . ?
C18 C19 C20 C15 -0.5(3) . . . . ?
C16 C15 C20 C19 0.4(3) . . . . ?
C14 C15 C20 C19 179.75(17) . . . . ?
C22 O4 C21 O3 10.2(3) . . . . ?
C22 O4 C21 C13 -168.35(16) . . . . ?
C12 C13 C21 O3 -177.96(18) . . . . ?
C14 C13 C21 O3 -4.9(3) . . . . ?
C12 C13 C21 O4 0.6(3) . . . . ?
C14 C13 C21 O4 173.68(15) . . . . ?
C21 O4 C22 C23 83.9(2) . . . . ?
